data_2213586
loop_
_publ_author_name
'Fernandes, Manuel A.'
'Michael, Joseph P.'
'Perry, Christopher B.'

_publ_section_title
;
 Ethyl (2<i>E</i>)-3-oxo-2-(pyrrolidin-2-ylidene)butanoate
;
_journal_coeditor_code SU2014
_journal_issue 5
_journal_name_full 'Acta Crystallographica Section E'
_journal_page_first o2380
_journal_page_last o2382
_journal_paper_doi 10.1107/S1600536807014225
_journal_volume 63
_journal_year 2007
_chemical_formula_iupac 'C10 H15 N O3'
_chemical_formula_moiety 'C10 H15 N O3'
_chemical_formula_sum 'C10 H15 N O3'
_chemical_formula_weight 197.23
_chemical_name_systematic
;
Ethyl (2E)-3-oxo-2-(pyrrolidin-2-ylidene)butanoate
;
_space_group_IT_number 14
_symmetry_cell_setting monoclinic
_symmetry_space_group_name_Hall '-P 2yn'
_symmetry_space_group_name_H-M 'P 1 21/n 1'
_atom_sites_solution_hydrogens geom
_atom_sites_solution_primary direct
_atom_sites_solution_secondary difmap
_audit_creation_method SHELXL97
_cell_angle_alpha 90.00
_cell_angle_beta 97.554(3)
_cell_angle_gamma 90.00
_cell_formula_units_Z 4
_cell_length_a 7.5637(3)
_cell_length_b 5.2527(3)
_cell_length_c 25.4713(13)
_cell_measurement_reflns_used 1355
_cell_measurement_temperature 173(2)
_cell_measurement_theta_max 27.76
_cell_measurement_theta_min 2.73
_cell_volume 1003.19(9)
_computing_cell_refinement APEX2
_computing_data_collection 'APEX2 (Bruker, 2005)'
_computing_data_reduction 'SAINT (Bruker, 2005)'
_computing_molecular_graphics 'ORTEP-3 for Windows (Farrugia, 1997) and DIAMOND (Brandenburg, 1999)'
_computing_publication_material 'WinGX (Farrugia, 1999) and PLATON (Spek, 2003)'
_computing_structure_refinement 'SHELXL97 (Sheldrick, 1997)'
_computing_structure_solution 'SHELXS97 (Sheldrick, 1997)'
_diffrn_ambient_temperature 173(2)
_diffrn_measured_fraction_theta_full 0.999
_diffrn_measured_fraction_theta_max 0.999
_diffrn_measurement_device_type 'Bruker APEX2 CCD area-detector'
_diffrn_measurement_method '\f and \w'
_diffrn_radiation_monochromator graphite
_diffrn_radiation_source 'fine-focus sealed tube'
_diffrn_radiation_type MoK\a
_diffrn_radiation_wavelength 0.71073
_diffrn_reflns_av_R_equivalents 0.0442
_diffrn_reflns_av_sigmaI/netI 0.0447
_diffrn_reflns_limit_h_max 9
_diffrn_reflns_limit_h_min -9
_diffrn_reflns_limit_k_max 6
_diffrn_reflns_limit_k_min -6
_diffrn_reflns_limit_l_max 31
_diffrn_reflns_limit_l_min -19
_diffrn_reflns_number 5713
_diffrn_reflns_theta_full 25.99
_diffrn_reflns_theta_max 25.99
_diffrn_reflns_theta_min 1.61
_diffrn_standards_decay_% 0
_diffrn_standards_number 0
_exptl_absorpt_coefficient_mu 0.096
_exptl_absorpt_correction_type none
_exptl_crystal_colour colourless
_exptl_crystal_density_diffrn 1.306
_exptl_crystal_density_method 'not measured'
_exptl_crystal_description plate
_exptl_crystal_F_000 424
_exptl_crystal_size_max 0.45
_exptl_crystal_size_mid 0.25
_exptl_crystal_size_min 0.04
_refine_diff_density_max 0.594
_refine_diff_density_min -0.272
_refine_ls_extinction_method none
_refine_ls_goodness_of_fit_ref 1.054
_refine_ls_hydrogen_treatment mixed
_refine_ls_matrix_type full
_refine_ls_number_parameters 143
_refine_ls_number_reflns 1972
_refine_ls_number_restraints 2
_refine_ls_restrained_S_all 1.054
_refine_ls_R_factor_all 0.0973
_refine_ls_R_factor_gt 0.0635
_refine_ls_shift/su_max 0.000
_refine_ls_shift/su_mean 0.000
_refine_ls_structure_factor_coef Fsqd
_refine_ls_weighting_details 'calc w = 1/[\s^2^(Fo^2^)+(0.0818P)^2^+0.4386P] where P=(Fo^2^+2Fc^2^)/3'
_refine_ls_weighting_scheme calc
_refine_ls_wR_factor_gt 0.1589
_refine_ls_wR_factor_ref 0.1773
_reflns_number_gt 1293
_reflns_number_total 1972
_reflns_threshold_expression I>2\s(I)
_cod_data_source_file su2014.cif
_cod_data_source_block I
_cod_depositor_comments
;
The following automatic conversions were performed:
'_symmetry_cell_setting' value 'Monoclinic' changed to 'monoclinic'
according to '/home/saulius/struct/CIF-dictionaries/cif_core.dic'
dictionary named 'cif_core.dic' version 2.4.1 from 2010-06-29.

Automatic conversion script
Id: cif_fix_enum 1527 2010-12-29 10:47:43Z saulius 

The following automatic conversions were performed:

'_symmetry_cell_setting' value 'Monoclinic' changed to 'monoclinic'
according to /home/saulius/struct/CIF-dictionaries/cif_core.dic
dictionary named 'cif_core.dic' version 2.4.1 from 2010-06-29.

Automatic conversion script
Id: cif_fix_values 1715 2011-07-08 13:25:40Z adriana 
;
_cod_original_sg_symbol_H-M 'P 21/n'
_cod_database_code 2213586
_cod_database_fobs_code 2213586

loop_
_symmetry_equiv_pos_as_xyz
'x, y, z'
'-x+1/2, y+1/2, -z+1/2'
'-x, -y, -z'
'x-1/2, -y-1/2, z-1/2'

loop_
_atom_site_type_symbol
_atom_site_label
_atom_site_fract_x
_atom_site_fract_y
_atom_site_fract_z
_atom_site_U_iso_or_equiv
_atom_site_adp_type
_atom_site_calc_flag
_atom_site_refinement_flags
_atom_site_occupancy
_atom_site_disorder_assembly
_atom_site_disorder_group
C C1 0.9455(3) 0.7096(5) 0.14563(11) 0.0405(7) Uani d . 1 . .
C C2 0.7995(3) 0.6845(5) 0.10277(10) 0.0321(6) Uani d . 1 . .
C C3 0.8131(3) 0.4988(5) 0.06159(10) 0.0355(6) Uani d . 1 . .
C C4 0.9745(3) 0.3292(6) 0.06159(12) 0.0460(7) Uani d . 1 . .
H H4A 0.9538 0.2087 0.0320 0.069 Uiso calc R 1 . .
H H4B 0.9950 0.2351 0.0951 0.069 Uiso calc R 1 . .
H H4C 1.0792 0.4338 0.0577 0.069 Uiso calc R 1 . .
C C5 0.9850(5) 1.0781(8) 0.26448(14) 0.0691(10) Uani d . 1 . .
H H5A 0.9623 1.2429 0.2468 0.104 Uiso calc R 1 . .
H H5B 1.0749 1.0989 0.2956 0.104 Uiso calc R 1 . .
H H5C 0.8742 1.0136 0.2756 0.104 Uiso calc R 1 . .
C C6 1.0489(4) 0.9006(8) 0.22838(14) 0.0657(10) Uani d . 1 . .
H H6A 1.0785 0.7365 0.2465 0.079 Uiso calc R 1 . .
H H6B 1.1581 0.9679 0.2158 0.079 Uiso calc R 1 . .
C C7 0.6433(3) 0.8362(5) 0.10029(10) 0.0314(6) Uani d . 1 A .
C C8 0.6015(3) 1.0453(5) 0.13750(11) 0.0381(6) Uani d D 1 . .
H H8A 0.6995 1.1715 0.1429 0.046 Uiso calc PR 0.58(3) A 1
H H8B 0.5817 0.9748 0.1723 0.046 Uiso calc PR 0.58(3) A 1
H H8C 0.6781 1.1958 0.1342 0.046 Uiso d PR 0.42(3) A 2
H H8D 0.6198 0.9857 0.1747 0.046 Uiso d PR 0.42(3) A 2
C C9 0.4314(15) 1.165(2) 0.1094(5) 0.046(3) Uani d PD 0.58(3) A 1
H H9A 0.3450 1.1956 0.1347 0.055 Uiso calc PR 0.58(3) A 1
H H9B 0.4585 1.3301 0.0933 0.055 Uiso calc PR 0.58(3) A 1
C C9A 0.4032(18) 1.110(4) 0.1202(7) 0.050(5) Uani d PD 0.42(3) A 2
H H9C 0.3281 1.0433 0.1461 0.060 Uiso calc PR 0.42(3) A 2
H H9D 0.3859 1.2961 0.1170 0.060 Uiso calc PR 0.42(3) A 2
C C10 0.3565(3) 0.9831(5) 0.06761(12) 0.0434(7) Uani d D 1 . .
H H10A 0.2546 0.8876 0.0785 0.052 Uiso calc PR 0.58(3) A 1
H H10B 0.3175 1.0716 0.0337 0.052 Uiso calc PR 0.58(3) A 1
H H10C 0.2448 0.8841 0.0667 0.052 Uiso d PR 0.42(3) A 2
H H10D 0.3420 1.1095 0.0385 0.052 Uiso d PR 0.42(3) A 2
N N1 0.5077(3) 0.8157(5) 0.06322(9) 0.0394(6) Uani d . 1 A .
O O1 1.0871(3) 0.6058(6) 0.14929(10) 0.0909(10) Uani d . 1 . .
O O2 0.9118(3) 0.8631(5) 0.18419(9) 0.0653(7) Uani d . 1 . .
O O3 0.6914(2) 0.4674(4) 0.02460(7) 0.0492(6) Uani d . 1 . .
H H1 0.505(4) 0.702(6) 0.0388(11) 0.041(8) Uiso d . 1 . .

loop_
_atom_site_aniso_label
_atom_site_aniso_U_11
_atom_site_aniso_U_22
_atom_site_aniso_U_33
_atom_site_aniso_U_12
_atom_site_aniso_U_13
_atom_site_aniso_U_23
C1 0.0331(14) 0.0457(16) 0.0422(16) 0.0047(12) 0.0035(12) -0.0053(13)
C2 0.0275(12) 0.0322(13) 0.0365(14) 0.0024(10) 0.0040(10) 0.0014(11)
C3 0.0298(12) 0.0354(14) 0.0411(15) 0.0046(10) 0.0040(11) 0.0014(12)
C4 0.0354(14) 0.0459(17) 0.0558(18) 0.0126(12) 0.0023(13) -0.0079(14)
C5 0.066(2) 0.082(3) 0.055(2) -0.0005(19) -0.0045(17) -0.013(2)
C6 0.0429(16) 0.080(2) 0.068(2) 0.0084(16) -0.0143(15) -0.022(2)
C7 0.0316(12) 0.0283(13) 0.0344(14) -0.0006(10) 0.0051(11) 0.0010(11)
C8 0.0360(13) 0.0351(14) 0.0433(15) 0.0049(11) 0.0053(11) -0.0039(12)
C9 0.039(4) 0.039(4) 0.060(5) 0.007(3) 0.008(4) -0.013(4)
C9A 0.033(5) 0.062(10) 0.055(6) 0.022(5) 0.003(5) -0.006(6)
C10 0.0369(14) 0.0434(16) 0.0488(17) 0.0170(12) 0.0011(12) -0.0041(13)
N1 0.0336(12) 0.0412(14) 0.0415(13) 0.0120(10) -0.0026(10) -0.0096(12)
O1 0.0529(14) 0.123(2) 0.0868(19) 0.0440(15) -0.0292(12) -0.0490(17)
O2 0.0436(11) 0.0846(17) 0.0612(14) 0.0201(11) -0.0171(10) -0.0331(13)
O3 0.0384(10) 0.0552(13) 0.0504(12) 0.0165(9) -0.0072(9) -0.0186(10)

loop_
_atom_type_symbol
_atom_type_description
_atom_type_scat_dispersion_real
_atom_type_scat_dispersion_imag
_atom_type_scat_source
C C 0.0033 0.0016 'International Tables Vol C Tables 4.2.6.8 and 6.1.1.4'
H H 0.0000 0.0000 'International Tables Vol C Tables 4.2.6.8 and 6.1.1.4'
N N 0.0061 0.0033 'International Tables Vol C Tables 4.2.6.8 and 6.1.1.4'
O O 0.0106 0.0060 'International Tables Vol C Tables 4.2.6.8 and 6.1.1.4'

loop_
_geom_angle_atom_site_label_1
_geom_angle_atom_site_label_2
_geom_angle_atom_site_label_3
_geom_angle
O1 C1 O2 118.6(3)
O1 C1 C2 127.0(3)
O2 C1 C2 114.3(2)
C7 C2 C3 119.0(2)
C7 C2 C1 121.9(2)
C3 C2 C1 119.1(2)
O3 C3 C2 121.7(2)
O3 C3 C4 116.2(2)
C2 C3 C4 122.2(2)
C3 C4 H4A 109.5
C3 C4 H4B 109.5
H4A C4 H4B 109.5
C3 C4 H4C 109.5
H4A C4 H4C 109.5
H4B C4 H4C 109.5
C6 C5 H5A 109.5
C6 C5 H5B 109.5
H5A C5 H5B 109.5
C6 C5 H5C 109.5
H5A C5 H5C 109.5
H5B C5 H5C 109.5
C5 C6 O2 108.7(3)
C5 C6 H6A 109.9
O2 C6 H6A 109.9
C5 C6 H6B 109.9
O2 C6 H6B 109.9
H6A C6 H6B 108.3
N1 C7 C2 123.8(2)
N1 C7 C8 107.7(2)
C2 C7 C8 128.5(2)
C7 C8 C9 103.8(4)
C7 C8 C9A 104.8(5)
C7 C8 H8A 111.0
C9 C8 H8A 111.0
C9A C8 H8A 125.1
C7 C8 H8B 111.0
C9 C8 H8B 111.0
C9A C8 H8B 94.7
H8A C8 H8B 109.0
C7 C8 H8C 110.7
C9 C8 H8C 95.6
C9A C8 H8C 111.0
H8B C8 H8C 122.2
C7 C8 H8D 110.8
C9 C8 H8D 125.7
C9A C8 H8D 110.6
H8A C8 H8D 94.1
H8C C8 H8D 108.9
C10 C9 C8 106.8(6)
C10 C9 H9A 110.4
C8 C9 H9A 110.4
C10 C9 H9B 110.4
C8 C9 H9B 110.4
H9A C9 H9B 108.6
C10 C9A C8 105.4(8)
C10 C9A H9C 110.7
C8 C9A H9C 110.7
C10 C9A H9D 110.7
C8 C9A H9D 110.7
H9C C9A H9D 108.8
N1 C10 C9 102.4(4)
N1 C10 C9A 104.0(5)
N1 C10 H10A 111.3
C9 C10 H10A 111.3
C9A C10 H10A 94.3
N1 C10 H10B 111.3
C9 C10 H10B 111.3
C9A C10 H10B 125.5
H10A C10 H10B 109.2
N1 C10 H10C 110.9
C9 C10 H10C 126.8
C9A C10 H10C 110.8
H10B C10 H10C 94.1
N1 C10 H10D 111.0
C9 C10 H10D 95.6
C9A C10 H10D 111.2
H10A C10 H10D 122.4
H10C C10 H10D 109.0
C7 N1 C10 116.4(2)
C7 N1 H1 121.3(18)
C10 N1 H1 122.1(18)
C1 O2 C6 118.4(2)

loop_
_geom_bond_atom_site_label_1
_geom_bond_atom_site_label_2
_geom_bond_distance
C1 O1 1.194(3)
C1 O2 1.321(3)
C1 C2 1.454(3)
C2 C7 1.419(3)
C2 C3 1.446(4)
C3 O3 1.239(3)
C3 C4 1.511(3)
C4 H4A 0.9800
C4 H4B 0.9800
C4 H4C 0.9800
C5 C6 1.437(5)
C5 H5A 0.9800
C5 H5B 0.9800
C5 H5C 0.9800
C6 O2 1.440(3)
C6 H6A 0.9900
C6 H6B 0.9900
C7 N1 1.304(3)
C7 C8 1.511(3)
C8 C9 1.524(10)
C8 C9A 1.544(11)
C8 H8A 0.9900
C8 H8B 0.9900
C8 H8C 0.9900
C8 H8D 0.9900
C9 C10 1.486(9)
C9 H9A 0.9900
C9 H9B 0.9900
C9A C10 1.495(12)
C9A H9C 0.9900
C9A H9D 0.9900
C10 N1 1.459(3)
C10 H10A 0.9900
C10 H10B 0.9900
C10 H10C 0.9900
C10 H10D 0.9900
N1 H1 0.86(3)

loop_
_geom_hbond_atom_site_label_D
_geom_hbond_atom_site_label_H
_geom_hbond_atom_site_label_A
_geom_hbond_site_symmetry_A
_geom_hbond_distance_DH
_geom_hbond_distance_HA
_geom_hbond_distance_DA
_geom_hbond_angle_DHA
_geom_hbond_publ_flag
N1 H1 O3 . 0.86(3) 1.94(3) 2.570(3) 129(2) yes
N1 H1 O3 3_665 0.86(3) 2.23(3) 2.932(3) 138(2) yes
C9 H9B N1 1_565 0.99 2.71 3.6853(2) 170 yes

loop_
_geom_torsion_atom_site_label_1
_geom_torsion_atom_site_label_2
_geom_torsion_atom_site_label_3
_geom_torsion_atom_site_label_4
_geom_torsion
O1 C1 C2 C7 -173.9(3)
O2 C1 C2 C7 7.0(4)
O1 C1 C2 C3 6.4(5)
O2 C1 C2 C3 -172.7(2)
C7 C2 C3 O3 -0.7(4)
C1 C2 C3 O3 179.0(2)
C7 C2 C3 C4 -179.7(2)
C1 C2 C3 C4 0.1(4)
C3 C2 C7 N1 1.3(4)
C1 C2 C7 N1 -178.4(2)
C3 C2 C7 C8 -178.1(2)
C1 C2 C7 C8 2.2(4)
N1 C7 C8 C9 -8.8(7)
C2 C7 C8 C9 170.7(7)
N1 C7 C8 C9A 9.4(11)
C2 C7 C8 C9A -171.1(11)
C7 C8 C9 C10 15.9(11)
C9A C8 C9 C10 -79(3)
C7 C8 C9A C10 -13.1(16)
C9 C8 C9A C10 76(2)
C8 C9 C10 N1 -16.4(10)
C8 C9 C10 C9A 81(3)
C8 C9A C10 N1 11.8(16)
C8 C9A C10 C9 -75(2)
C2 C7 N1 C10 178.6(2)
C8 C7 N1 C10 -1.9(3)
C9 C10 N1 C7 11.9(7)
C9A C10 N1 C7 -6.7(11)
O1 C1 O2 C6 1.0(5)
C2 C1 O2 C6 -179.8(3)
C5 C6 O2 C1 178.6(3)
